data_2215181
loop_
_publ_author_name
'Andreas Decken'
'Annie Michaud'
'Sophie Mathiotte'
'Fr\'ed\'eric-Georges Fontaine'

_publ_section_title
;
 (Diphenyl
 sulfoxide)dimethyl(\h^5^-pentamethylcyclopentadienyl)rhodium(III)
;
_journal_coeditor_code IS2194
_journal_issue 9
_journal_name_full 'Acta Crystallographica Section E'
_journal_page_first m2253
_journal_page_last m2253
_journal_paper_doi 10.1107/S1600536807034204
_journal_volume 63
_journal_year 2007
_chemical_formula_iupac '[Rh (C H3)2 (C10 H15) (C12 H10 O S)]'
_chemical_formula_moiety 'C24 H31 O Rh S'
_chemical_formula_sum 'C24 H31 O Rh S'
_chemical_formula_weight 470.46
_chemical_name_systematic
;
(Diphenyl sulfoxide)dimethyl(\h^5^-pentamethylcyclopentadienyl)rhodium(III)
;
_space_group_IT_number 56
_symmetry_cell_setting orthorhombic
_symmetry_space_group_name_Hall '-P 2ab 2ac'
_symmetry_space_group_name_H-M 'P c c n'
_atom_sites_solution_hydrogens geom
_atom_sites_solution_primary direct
_atom_sites_solution_secondary difmap
_audit_creation_method SHELXL-97
_cell_angle_alpha 90.00
_cell_angle_beta 90.00
_cell_angle_gamma 90.00
_cell_formula_units_Z 8
_cell_length_a 14.4164(15)
_cell_length_b 35.646(4)
_cell_length_c 8.5214(8)
_cell_measurement_reflns_used 6117
_cell_measurement_temperature 183.0(10)
_cell_measurement_theta_max 28.421
_cell_measurement_theta_min 2.8345
_cell_volume 4379.0(8)
_computing_cell_refinement 'SAINT (Bruker, 2006)'
_computing_data_collection 'SMART (Bruker, 1999)'
_computing_data_reduction SAINT
_computing_molecular_graphics 'SHELXTL (Sheldrick, 2000)'
_computing_publication_material SHELXTL
_computing_structure_refinement 'SHELXL97 (Sheldrick, 1997b)'
_computing_structure_solution 'SHELXS97 (Sheldrick, 1997b)'
_diffrn_ambient_temperature 183.0(10)
_diffrn_measured_fraction_theta_full 1.000
_diffrn_measured_fraction_theta_max 0.988
_diffrn_measurement_device_type 'Bruker P4/SMART 1000 CCD area-detector'
_diffrn_measurement_method '\f and \w'
_diffrn_radiation_monochromator graphite
_diffrn_radiation_type MoK\a
_diffrn_radiation_wavelength 0.71073
_diffrn_reflns_av_R_equivalents 0.0534
_diffrn_reflns_av_sigmaI/netI 0.0368
_diffrn_reflns_limit_h_max 18
_diffrn_reflns_limit_h_min -18
_diffrn_reflns_limit_k_max 44
_diffrn_reflns_limit_k_min -46
_diffrn_reflns_limit_l_max 11
_diffrn_reflns_limit_l_min -10
_diffrn_reflns_number 28282
_diffrn_reflns_theta_full 25.00
_diffrn_reflns_theta_max 27.50
_diffrn_reflns_theta_min 1.52
_diffrn_standards_decay_% 0
_diffrn_standards_interval_count 0
_diffrn_standards_interval_time 0
_diffrn_standards_number 0
_exptl_absorpt_coefficient_mu 0.886
_exptl_absorpt_correction_T_max 0.957
_exptl_absorpt_correction_T_min 0.769
_exptl_absorpt_correction_type multi-scan
_exptl_absorpt_process_details '(<i>SADABS</i>; Sheldrick, 1997a)'
_exptl_crystal_colour Yellow
_exptl_crystal_density_diffrn 1.427
_exptl_crystal_density_method 'not measured'
_exptl_crystal_description Plate
_exptl_crystal_F_000 1952
_exptl_crystal_size_max 0.425
_exptl_crystal_size_mid 0.325
_exptl_crystal_size_min 0.05
_refine_diff_density_max 0.830
_refine_diff_density_min -0.936
_refine_ls_extinction_method none
_refine_ls_goodness_of_fit_ref 1.054
_refine_ls_hydrogen_treatment constr
_refine_ls_matrix_type full
_refine_ls_number_parameters 251
_refine_ls_number_reflns 4963
_refine_ls_number_restraints 0
_refine_ls_restrained_S_all 1.054
_refine_ls_R_factor_all 0.0686
_refine_ls_R_factor_gt 0.0389
_refine_ls_shift/su_max 0.001
_refine_ls_shift/su_mean 0.000
_refine_ls_structure_factor_coef Fsqd
_refine_ls_weighting_details 'calc w=1/[\s^2^(Fo^2^)+(0.039P)^2^+7.0043P] where P=(Fo^2^+2Fc^2^)/3'
_refine_ls_weighting_scheme calc
_refine_ls_wR_factor_gt 0.0902
_refine_ls_wR_factor_ref 0.0989
_reflns_number_gt 3473
_reflns_number_total 4963
_reflns_threshold_expression I>2\s(I)
_cod_data_source_file is2194.cif
_cod_data_source_block I
_cod_depositor_comments
;
The following automatic conversions were performed:
'_geom_bond_publ_flag' value 'Y' changed to 'y' according to
'/home/saulius/struct/CIF-dictionaries/cif_core.dic' dictionary named
'cif_core.dic' version 2.4.1 from 2010-06-29 (6
times).

'_geom_angle_publ_flag' value 'Y' changed to 'y' according to
'/home/saulius/struct/CIF-dictionaries/cif_core.dic' dictionary named
'cif_core.dic' version 2.4.1 from 2010-06-29 (3 times).

Automatic conversion script
Id: cif_fix_enum 1527 2010-12-29 10:47:43Z saulius 

The following automatic conversions were performed:

'_geom_bond_publ_flag' value 'Y' changed to 'y' according to
/home/saulius/struct/CIF-dictionaries/cif_core.dic dictionary named
'cif_core.dic' version 2.4.1 from 2010-06-29 (6
times).

'_geom_angle_publ_flag' value 'Y' changed to 'y' according
to /home/saulius/struct/CIF-dictionaries/cif_core.dic dictionary
named 'cif_core.dic' version 2.4.1 from 2010-06-29 (3 times).

Automatic conversion script
Id: cif_fix_values 1715 2011-07-08 13:25:40Z adriana 
;
_cod_original_cell_volume 4379.1(8)
_cod_database_code 2215181
_cod_database_fobs_code 2215181

loop_
_symmetry_equiv_pos_as_xyz
'x, y, z'
'-x+1/2, -y+1/2, z'
'-x, y+1/2, -z+1/2'
'x+1/2, -y, -z+1/2'
'-x, -y, -z'
'x-1/2, y-1/2, -z'
'x, -y-1/2, z-1/2'
'-x-1/2, y, z-1/2'

loop_
_atom_site_type_symbol
_atom_site_label
_atom_site_fract_x
_atom_site_fract_y
_atom_site_fract_z
_atom_site_U_iso_or_equiv
_atom_site_adp_type
_atom_site_calc_flag
_atom_site_refinement_flags
_atom_site_occupancy
Rh Rh 0.494908(16) 0.157754(7) 0.17044(3) 0.02332(9) Uani d . 1
S S 0.47396(5) 0.09623(2) 0.17229(10) 0.02366(17) Uani d . 1
O O 0.40279(16) 0.08105(7) 0.0627(3) 0.0324(6) Uani d . 1
C C1 0.5718(2) 0.15940(9) 0.3928(4) 0.0244(7) Uani d . 1
H H1A 0.5590 0.1831 0.4469 0.037 Uiso calc R 1
H H1B 0.6384 0.1574 0.3716 0.037 Uiso calc R 1
H H1C 0.5523 0.1384 0.4593 0.037 Uiso calc R 1
C C2 0.3791(3) 0.16516(11) 0.3167(5) 0.0457(10) Uani d . 1
H H2A 0.3767 0.1912 0.3529 0.069 Uiso calc R 1
H H2B 0.3840 0.1484 0.4074 0.069 Uiso calc R 1
H H2C 0.3224 0.1593 0.2581 0.069 Uiso calc R 1
C C3 0.4456(2) 0.07566(9) 0.3604(4) 0.0255(7) Uani d . 1
C C4 0.3525(2) 0.07536(10) 0.3990(4) 0.0323(8) Uani d . 1
H H4 0.3077 0.0844 0.3265 0.039 Uiso calc R 1
C C5 0.3249(3) 0.06179(11) 0.5439(5) 0.0400(9) Uani d . 1
H H5 0.2610 0.0616 0.5714 0.048 Uiso calc R 1
C C6 0.3905(3) 0.04847(12) 0.6486(5) 0.0441(10) Uani d . 1
H H6 0.3718 0.0396 0.7487 0.053 Uiso calc R 1
C C7 0.4830(3) 0.04816(13) 0.6074(5) 0.0452(10) Uani d . 1
H H7 0.5277 0.0382 0.6781 0.054 Uiso calc R 1
C C8 0.5112(3) 0.06226(11) 0.4634(4) 0.0374(9) Uani d . 1
H H8 0.5751 0.0627 0.4362 0.045 Uiso calc R 1
C C9 0.5793(2) 0.07126(9) 0.1267(4) 0.0259(7) Uani d . 1
C C10 0.5722(3) 0.03924(10) 0.0361(4) 0.0347(8) Uani d . 1
H H10 0.5133 0.0308 0.0009 0.042 Uiso calc R 1
C C11 0.6517(3) 0.01946(11) -0.0030(5) 0.0418(9) Uani d . 1
H H11 0.6473 -0.0027 -0.0646 0.050 Uiso calc R 1
C C12 0.7375(3) 0.03196(10) 0.0478(5) 0.0385(9) Uani d . 1
H H12 0.7918 0.0181 0.0226 0.046 Uiso calc R 1
C C13 0.7445(3) 0.06440(11) 0.1346(5) 0.0395(9) Uani d . 1
H H13 0.8037 0.0731 0.1675 0.047 Uiso calc R 1
C C14 0.6649(2) 0.08441(11) 0.1743(4) 0.0344(8) Uani d . 1
H H14 0.6695 0.1069 0.2336 0.041 Uiso calc R 1
C C15 0.4633(3) 0.17269(11) -0.0814(4) 0.0353(9) Uani d . 1
C C16 0.5617(2) 0.16543(10) -0.0710(4) 0.0282(8) Uani d . 1
C C17 0.6007(2) 0.19137(10) 0.0347(4) 0.0293(8) Uani d . 1
C C18 0.5266(3) 0.21465(10) 0.0935(4) 0.0346(9) Uani d . 1
C C19 0.4430(3) 0.20382(11) 0.0149(5) 0.0387(9) Uani d . 1
C C20 0.3977(3) 0.15331(14) -0.1917(5) 0.0570(13) Uani d . 1
H H20A 0.3339 0.1566 -0.1544 0.086 Uiso calc R 1
H H20B 0.4126 0.1265 -0.1959 0.086 Uiso calc R 1
H H20C 0.4038 0.1642 -0.2968 0.086 Uiso calc R 1
C C21 0.6125(3) 0.13685(11) -0.1673(4) 0.0424(9) Uani d . 1
H H21A 0.6235 0.1469 -0.2727 0.064 Uiso calc R 1
H H21B 0.5752 0.1139 -0.1747 0.064 Uiso calc R 1
H H21C 0.6721 0.1311 -0.1173 0.064 Uiso calc R 1
C C22 0.7017(3) 0.19547(12) 0.0745(5) 0.0467(10) Uani d . 1
H H22A 0.7326 0.1711 0.0632 0.070 Uiso calc R 1
H H22B 0.7079 0.2042 0.1830 0.070 Uiso calc R 1
H H22C 0.7303 0.2137 0.0033 0.070 Uiso calc R 1
C C23 0.5388(4) 0.24817(12) 0.1981(5) 0.0602(13) Uani d . 1
H H23A 0.5848 0.2425 0.2793 0.090 Uiso calc R 1
H H23B 0.4794 0.2544 0.2477 0.090 Uiso calc R 1
H H23C 0.5601 0.2696 0.1355 0.090 Uiso calc R 1
C C24 0.3503(3) 0.22286(14) 0.0269(6) 0.0654(15) Uani d . 1
H H24A 0.3436 0.2409 -0.0589 0.098 Uiso calc R 1
H H24B 0.3459 0.2360 0.1277 0.098 Uiso calc R 1
H H24C 0.3009 0.2041 0.0199 0.098 Uiso calc R 1

loop_
_atom_site_aniso_label
_atom_site_aniso_U_11
_atom_site_aniso_U_22
_atom_site_aniso_U_33
_atom_site_aniso_U_12
_atom_site_aniso_U_13
_atom_site_aniso_U_23
Rh 0.02300(14) 0.02176(14) 0.02520(14) 0.00259(10) 0.00236(11) -0.00017(10)
S 0.0210(4) 0.0238(4) 0.0261(4) 0.0002(3) 0.0001(3) -0.0004(3)
O 0.0261(12) 0.0347(14) 0.0365(13) -0.0026(11) -0.0048(10) -0.0037(11)
C1 0.0375(19) 0.0146(15) 0.0211(15) -0.0030(14) 0.0045(14) -0.0020(13)
C2 0.048(2) 0.037(2) 0.052(2) 0.0100(18) 0.022(2) 0.0004(19)
C3 0.0271(17) 0.0192(16) 0.0302(18) -0.0038(13) 0.0046(14) 0.0011(13)
C4 0.0265(18) 0.031(2) 0.039(2) -0.0032(15) -0.0001(15) 0.0012(16)
C5 0.033(2) 0.042(2) 0.045(2) -0.0079(17) 0.0102(18) -0.0047(19)
C6 0.051(2) 0.045(2) 0.036(2) -0.010(2) 0.0111(19) 0.0015(18)
C7 0.042(2) 0.052(3) 0.041(2) 0.000(2) 0.0000(18) 0.017(2)
C8 0.0275(19) 0.050(2) 0.0353(19) -0.0002(17) 0.0027(16) 0.0117(17)
C9 0.0243(16) 0.0219(17) 0.0315(17) 0.0013(13) 0.0014(14) -0.0014(14)
C10 0.0310(19) 0.0267(19) 0.046(2) -0.0088(15) 0.0036(17) -0.0037(17)
C11 0.040(2) 0.027(2) 0.059(3) -0.0026(16) 0.013(2) -0.0113(18)
C12 0.031(2) 0.030(2) 0.055(2) 0.0067(16) 0.0111(18) -0.0013(18)
C13 0.0238(17) 0.037(2) 0.058(2) 0.0000(16) 0.0022(17) -0.0061(18)
C14 0.0256(17) 0.037(2) 0.041(2) 0.0011(15) 0.0008(17) -0.0105(18)
C15 0.0308(19) 0.040(2) 0.035(2) -0.0006(17) -0.0004(16) 0.0124(17)
C16 0.0337(19) 0.0260(18) 0.0250(16) 0.0008(14) 0.0004(14) 0.0040(14)
C17 0.0303(18) 0.0273(18) 0.0303(18) -0.0025(15) 0.0051(15) 0.0042(15)
C18 0.047(2) 0.0193(17) 0.037(2) 0.0023(16) 0.0128(17) 0.0060(15)
C19 0.0326(19) 0.036(2) 0.047(2) 0.0112(16) 0.0079(18) 0.0183(19)
C20 0.050(3) 0.076(3) 0.045(3) -0.013(2) -0.017(2) 0.011(2)
C21 0.052(2) 0.044(2) 0.032(2) 0.0043(19) 0.0101(19) -0.0053(18)
C22 0.034(2) 0.052(3) 0.054(3) -0.0127(19) 0.0044(19) 0.002(2)
C23 0.098(4) 0.027(2) 0.056(3) -0.003(2) 0.024(3) -0.005(2)
C24 0.049(3) 0.070(3) 0.078(3) 0.036(2) 0.015(2) 0.032(3)

loop_
_atom_type_symbol
_atom_type_description
_atom_type_scat_dispersion_real
_atom_type_scat_dispersion_imag
_atom_type_scat_source
C C 0.0033 0.0016 'International Tables Vol C Tables 4.2.6.8 and 6.1.1.4'
H H 0.0000 0.0000 'International Tables Vol C Tables 4.2.6.8 and 6.1.1.4'
O O 0.0106 0.0060 'International Tables Vol C Tables 4.2.6.8 and 6.1.1.4'
S S 0.1246 0.1234 'International Tables Vol C Tables 4.2.6.8 and 6.1.1.4'
Rh Rh -1.1178 0.9187 'International Tables Vol C Tables 4.2.6.8 and 6.1.1.4'

loop_
_geom_angle_atom_site_label_1
_geom_angle_atom_site_label_2
_geom_angle_atom_site_label_3
_geom_angle
_geom_angle_publ_flag
C2 Rh C18 103.19(15) ?
C2 Rh C1 83.44(15) y
C18 Rh C1 97.40(13) ?
C2 Rh S 90.68(11) y
C18 Rh S 162.25(10) ?
C1 Rh S 95.11(8) y
C2 Rh C19 89.62(15) ?
C18 Rh C19 37.79(15) ?
C1 Rh C19 131.29(14) ?
S Rh C19 133.25(11) ?
C2 Rh C15 111.98(16) ?
C18 Rh C15 62.42(14) ?
C1 Rh C15 156.32(13) ?
S Rh C15 102.30(11) ?
C19 Rh C15 36.57(14) ?
C2 Rh C17 140.72(14) ?
C18 Rh C17 37.87(13) ?
C1 Rh C17 95.00(12) ?
S Rh C17 128.43(9) ?
C19 Rh C17 62.17(13) ?
C15 Rh C17 61.57(13) ?
C2 Rh C16 148.57(15) ?
C18 Rh C16 61.97(13) ?
C1 Rh C16 124.07(12) ?
S Rh C16 100.50(9) ?
C19 Rh C16 61.37(13) ?
C15 Rh C16 37.06(13) ?
C17 Rh C16 36.07(12) ?
O S C9 105.44(15) ?
O S C3 104.63(15) ?
C9 S C3 100.44(16) ?
O S Rh 116.70(11) ?
C9 S Rh 111.88(11) ?
C3 S Rh 116.00(11) ?
Rh C1 H1A 109.5 ?
Rh C1 H1B 109.5 ?
H1A C1 H1B 109.5 ?
Rh C1 H1C 109.5 ?
H1A C1 H1C 109.5 ?
H1B C1 H1C 109.5 ?
Rh C2 H2A 109.5 ?
Rh C2 H2B 109.5 ?
H2A C2 H2B 109.5 ?
Rh C2 H2C 109.5 ?
H2A C2 H2C 109.5 ?
H2B C2 H2C 109.5 ?
C8 C3 C4 120.9(3) ?
C8 C3 S 123.4(3) ?
C4 C3 S 115.7(3) ?
C3 C4 C5 119.6(4) ?
C3 C4 H4 120.2 ?
C5 C4 H4 120.2 ?
C6 C5 C4 119.9(4) ?
C6 C5 H5 120.1 ?
C4 C5 H5 120.1 ?
C7 C6 C5 120.0(4) ?
C7 C6 H6 120.0 ?
C5 C6 H6 120.0 ?
C6 C7 C8 120.3(4) ?
C6 C7 H7 119.8 ?
C8 C7 H7 119.8 ?
C3 C8 C7 119.3(3) ?
C3 C8 H8 120.4 ?
C7 C8 H8 120.4 ?
C14 C9 C10 120.7(3) ?
C14 C9 S 121.5(3) ?
C10 C9 S 117.8(3) ?
C9 C10 C11 119.6(3) ?
C9 C10 H10 120.2 ?
C11 C10 H10 120.2 ?
C12 C11 C10 120.0(4) ?
C12 C11 H11 120.0 ?
C10 C11 H11 120.0 ?
C13 C12 C11 120.3(3) ?
C13 C12 H12 119.9 ?
C11 C12 H12 119.9 ?
C12 C13 C14 120.0(4) ?
C12 C13 H13 120.0 ?
C14 C13 H13 120.0 ?
C9 C14 C13 119.4(3) ?
C9 C14 H14 120.3 ?
C13 C14 H14 120.3 ?
C19 C15 C16 108.0(3) ?
C19 C15 C20 126.5(4) ?
C16 C15 C20 125.1(4) ?
C19 C15 Rh 71.0(2) ?
C16 C15 Rh 72.62(19) ?
C20 C15 Rh 127.8(3) ?
C17 C16 C15 108.2(3) ?
C17 C16 C21 127.0(3) ?
C15 C16 C21 124.6(3) ?
C17 C16 Rh 70.81(19) ?
C15 C16 Rh 70.32(19) ?
C21 C16 Rh 128.1(2) ?
C16 C17 C18 107.8(3) ?
C16 C17 C22 126.5(3) ?
C18 C17 C22 125.7(3) ?
C16 C17 Rh 73.1(2) ?
C18 C17 Rh 68.12(19) ?
C22 C17 Rh 126.2(3) ?
C19 C18 C17 107.8(3) ?
C19 C18 C23 126.2(4) ?
C17 C18 C23 125.3(4) ?
C19 C18 Rh 73.3(2) ?
C17 C18 Rh 74.01(19) ?
C23 C18 Rh 125.9(3) ?
C15 C19 C18 108.0(3) ?
C15 C19 C24 125.4(4) ?
C18 C19 C24 126.5(4) ?
C15 C19 Rh 72.4(2) ?
C18 C19 Rh 68.86(19) ?
C24 C19 Rh 126.0(3) ?
C15 C20 H20A 109.5 ?
C15 C20 H20B 109.5 ?
H20A C20 H20B 109.5 ?
C15 C20 H20C 109.5 ?
H20A C20 H20C 109.5 ?
H20B C20 H20C 109.5 ?
C16 C21 H21A 109.5 ?
C16 C21 H21B 109.5 ?
H21A C21 H21B 109.5 ?
C16 C21 H21C 109.5 ?
H21A C21 H21C 109.5 ?
H21B C21 H21C 109.5 ?
C17 C22 H22A 109.5 ?
C17 C22 H22B 109.5 ?
H22A C22 H22B 109.5 ?
C17 C22 H22C 109.5 ?
H22A C22 H22C 109.5 ?
H22B C22 H22C 109.5 ?
C18 C23 H23A 109.5 ?
C18 C23 H23B 109.5 ?
H23A C23 H23B 109.5 ?
C18 C23 H23C 109.5 ?
H23A C23 H23C 109.5 ?
H23B C23 H23C 109.5 ?
C19 C24 H24A 109.5 ?
C19 C24 H24B 109.5 ?
H24A C24 H24B 109.5 ?
C19 C24 H24C 109.5 ?
H24A C24 H24C 109.5 ?
H24B C24 H24C 109.5 ?

loop_
_geom_bond_atom_site_label_1
_geom_bond_atom_site_label_2
_geom_bond_distance
_geom_bond_publ_flag
Rh C2 2.101(4) y
Rh C18 2.180(3) ?
Rh C1 2.196(3) y
Rh S 2.2140(9) y
Rh C19 2.239(4) ?
Rh C15 2.258(4) ?
Rh C17 2.258(3) ?
Rh C16 2.288(3) ?
S O 1.489(2) y
S C9 1.803(3) y
S C3 1.810(3) y
C1 H1A 0.9800 ?
C1 H1B 0.9800 ?
C1 H1C 0.9800 ?
C2 H2A 0.9800 ?
C2 H2B 0.9800 ?
C2 H2C 0.9800 ?
C3 C8 1.376(5) ?
C3 C4 1.381(5) ?
C4 C5 1.385(5) ?
C4 H4 0.9500 ?
C5 C6 1.384(6) ?
C5 H5 0.9500 ?
C6 C7 1.380(6) ?
C6 H6 0.9500 ?
C7 C8 1.387(5) ?
C7 H7 0.9500 ?
C8 H8 0.9500 ?
C9 C14 1.381(5) ?
C9 C10 1.382(5) ?
C10 C11 1.386(5) ?
C10 H10 0.9500 ?
C11 C12 1.384(5) ?
C11 H11 0.9500 ?
C12 C13 1.377(5) ?
C12 H12 0.9500 ?
C13 C14 1.392(5) ?
C13 H13 0.9500 ?
C14 H14 0.9500 ?
C15 C19 1.411(6) ?
C15 C16 1.445(5) ?
C15 C20 1.502(6) ?
C16 C17 1.408(5) ?
C16 C21 1.499(5) ?
C17 C18 1.442(5) ?
C17 C22 1.502(5) ?
C18 C19 1.432(6) ?
C18 C23 1.501(6) ?
C19 C24 1.502(5) ?
C20 H20A 0.9800 ?
C20 H20B 0.9800 ?
C20 H20C 0.9800 ?
C21 H21A 0.9800 ?
C21 H21B 0.9800 ?
C21 H21C 0.9800 ?
C22 H22A 0.9800 ?
C22 H22B 0.9800 ?
C22 H22C 0.9800 ?
C23 H23A 0.9800 ?
C23 H23B 0.9800 ?
C23 H23C 0.9800 ?
C24 H24A 0.9800 ?
C24 H24B 0.9800 ?
C24 H24C 0.9800 ?
